data_1506722
loop_
_publ_author_name
'Blakemore, Paul R.'
'Kilner, Colin'
'Norcross, Neil R.'
'Astles, Peter C.'

_publ_section_title
;
 A practical synthesis of (+/-)-alpha-isosparteine from a
 tetraoxobispidine core.
;
_journal_issue 21
_journal_name_full 'Organic letters'
_journal_page_first 4721
_journal_page_last 4724
_journal_paper_doi 10.1021/ol0519184
_journal_volume 7
_journal_year 2005
_chemical_formula_moiety 'C15 H18 N2 O4'
_chemical_formula_sum 'C15 H18 N2 O4'
_chemical_formula_weight 290.31
_chemical_name_systematic
; 
 ? 
;
_space_group_IT_number 61
_symmetry_cell_setting orthorhombic
_symmetry_space_group_name_Hall '-P 2ac 2ab'
_symmetry_space_group_name_H-M 'P b c a'
_atom_sites_solution_hydrogens geom
_atom_sites_solution_primary direct
_atom_sites_solution_secondary difmap
_audit_creation_method SHELXL-97
_cell_angle_alpha 90.00
_cell_angle_beta 90.00
_cell_angle_gamma 90.00
_cell_formula_units_Z 8
_cell_length_a 8.5596(8)
_cell_length_b 11.4819(12)
_cell_length_c 26.250(3)
_cell_measurement_reflns_used 5282
_cell_measurement_temperature 150(2)
_cell_measurement_theta_max 25.43
_cell_measurement_theta_min 1.00
_cell_volume 2579.9(5)
_computing_cell_refinement
;
APEX 2 software, Bruker Nonius 2004 
;
_computing_data_collection
;
APEX 2 software, Bruker Nonius 2004 
;
_computing_data_reduction
;
SAINT - Bruker Integration program embedded in
APEX 2 software, Bruker Nonius 2004 
;
_diffrn_ambient_temperature 150(2)
_diffrn_detector_area_resol_mean
;
120 microns
;
_diffrn_measured_fraction_theta_full 0.996
_diffrn_measured_fraction_theta_max 0.996
_diffrn_measurement_device_type
;
Mach3 kappa-type 4-circle goniostat.
;
_diffrn_measurement_method 'rotation images'
_diffrn_radiation_detector 'Apex camera'
_diffrn_radiation_monochromator
;
graphite model mounted in "parallel" mode
;
_diffrn_radiation_source
;
Bruker Nonius FR591 rotating anode generator
;
_diffrn_radiation_type MoK\a
_diffrn_radiation_wavelength 0.71073
_diffrn_reflns_av_R_equivalents 0.0478
_diffrn_reflns_av_sigmaI/netI 0.0253
_diffrn_reflns_limit_h_max 10
_diffrn_reflns_limit_h_min -10
_diffrn_reflns_limit_k_max 13
_diffrn_reflns_limit_k_min -13
_diffrn_reflns_limit_l_max 31
_diffrn_reflns_limit_l_min -31
_diffrn_reflns_number 29091
_diffrn_reflns_theta_full 25.43
_diffrn_reflns_theta_max 25.43
_diffrn_reflns_theta_min 2.84
_diffrn_standards_decay_% 0
_diffrn_standards_interval_count 0
_diffrn_standards_interval_time 0
_diffrn_standards_number 0
_exptl_absorpt_coefficient_mu 0.109
_exptl_absorpt_correction_type none
_exptl_crystal_colour colourless
_exptl_crystal_density_diffrn 1.495
_exptl_crystal_density_method 'not measured'
_exptl_crystal_description plate
_exptl_crystal_F_000 1232
_exptl_crystal_size_max 0.16
_exptl_crystal_size_mid 0.13
_exptl_crystal_size_min 0.02
_refine_diff_density_max 0.235
_refine_diff_density_min -0.215
_refine_diff_density_rms 0.043
_refine_ls_extinction_method none
_refine_ls_goodness_of_fit_ref 1.055
_refine_ls_hydrogen_treatment constr
_refine_ls_matrix_type full
_refine_ls_number_parameters 192
_refine_ls_number_reflns 2370
_refine_ls_number_restraints 0
_refine_ls_restrained_S_all 1.055
_refine_ls_R_factor_all 0.0487
_refine_ls_R_factor_gt 0.0336
_refine_ls_shift/su_max 0.000
_refine_ls_shift/su_mean 0.000
_refine_ls_structure_factor_coef Fsqd
_refine_ls_weighting_details 'calc w=1/[\s^2^(Fo^2^)+(0.0451P)^2^+0.7888P] where P=(Fo^2^+2Fc^2^)/3'
_refine_ls_weighting_scheme calc
_refine_ls_wR_factor_gt 0.0807
_refine_ls_wR_factor_ref 0.0869
_reflns_number_gt 1870
_reflns_number_total 2370
_reflns_threshold_expression >2sigma(I)
_cod_data_source_file ol0519184si20050809_053137.cif
_cod_data_source_block cmpd9
_cod_database_code 1506722

loop_
_symmetry_equiv_pos_as_xyz
'x, y, z'
'-x+1/2, y+1/2, z'
'x, -y+1/2, z+1/2'
'-x+1/2, -y, z+1/2'
'-x, -y, -z'
'x-1/2, -y-1/2, -z'
'-x, y-1/2, -z-1/2'
'x-1/2, y, -z-1/2'

loop_
_atom_site_label
_atom_site_type_symbol
_atom_site_fract_x
_atom_site_fract_y
_atom_site_fract_z
_atom_site_U_iso_or_equiv
_atom_site_adp_type
_atom_site_occupancy
_atom_site_symmetry_multiplicity
_atom_site_calc_flag
_atom_site_refinement_flags
O9' O 0.16877(12) 0.97318(9) 0.46831(4) 0.0197(3) Uani 1 1 d .
H9' H 0.1618 1.0081 0.4963 0.030 Uiso 1 1 calc R
O9 O -0.11317(12) 0.95766(9) 0.28198(4) 0.0210(3) Uani 1 1 d .
H9 H -0.0997 0.9413 0.2511 0.032 Uiso 1 1 calc R
O3' O 0.38968(12) 0.92828(9) 0.32088(4) 0.0220(3) Uani 1 1 d .
O3 O -0.16040(12) 0.93562(10) 0.43531(4) 0.0241(3) Uani 1 1 d .
N4 N -0.05333(14) 0.88145(10) 0.36049(4) 0.0166(3) Uani 1 1 d .
N4' N 0.30334(14) 1.00763(11) 0.39431(4) 0.0172(3) Uani 1 1 d .
C3' C 0.28470(17) 0.97897(13) 0.34492(5) 0.0165(3) Uani 1 1 d .
C9 C 0.01525(17) 0.91505(13) 0.31102(5) 0.0171(3) Uani 1 1 d .
C2' C 0.13365(17) 1.01513(13) 0.31847(5) 0.0169(3) Uani 1 1 d .
H2' H 0.1624 1.0445 0.2838 0.020 Uiso 1 1 calc R
C3 C -0.06953(17) 0.95689(13) 0.39994(5) 0.0176(3) Uani 1 1 d .
C7' C 0.40541(18) 1.17374(14) 0.46343(6) 0.0239(4) Uani 1 1 d .
H7' H 0.4444 1.2373 0.4828 0.029 Uiso 1 1 calc R
C2 C 0.02546(17) 1.06911(13) 0.40014(6) 0.0176(3) Uani 1 1 d .
H2 H -0.0371 1.1293 0.4186 0.021 Uiso 1 1 calc R
C9' C 0.18244(17) 1.05558(13) 0.42859(5) 0.0172(3) Uani 1 1 d .
C6' C 0.50225(19) 1.08934(14) 0.45097(6) 0.0231(4) Uani 1 1 d .
H6' H 0.6065 1.0930 0.4633 0.028 Uiso 1 1 calc R
C7 C -0.00688(19) 0.70234(14) 0.28931(6) 0.0243(4) Uani 1 1 d .
H7 H 0.0158 0.6387 0.2674 0.029 Uiso 1 1 calc R
C8' C 0.23699(18) 1.17416(13) 0.44844(6) 0.0209(4) Uani 1 1 d .
H8'A H 0.2204 1.2336 0.4217 0.025 Uiso 1 1 calc R
H8'B H 0.1728 1.1962 0.4783 0.025 Uiso 1 1 calc R
C6 C -0.12226(19) 0.69183(14) 0.32225(6) 0.0249(4) Uani 1 1 d .
H6 H -0.1792 0.6208 0.3228 0.030 Uiso 1 1 calc R
C8 C 0.08939(18) 0.80986(13) 0.28499(6) 0.0216(4) Uani 1 1 d .
H8A H 0.1055 0.8280 0.2485 0.026 Uiso 1 1 calc R
H8B H 0.1932 0.7952 0.3004 0.026 Uiso 1 1 calc R
C5 C -0.16839(18) 0.78560(14) 0.35879(6) 0.0227(4) Uani 1 1 d .
H5A H -0.2714 0.8173 0.3487 0.027 Uiso 1 1 calc R
H5B H -0.1792 0.7517 0.3933 0.027 Uiso 1 1 calc R
C5' C 0.45676(17) 0.98787(14) 0.41835(6) 0.0210(4) Uani 1 1 d .
H5'A H 0.5367 0.9760 0.3916 0.025 Uiso 1 1 calc R
H5'B H 0.4524 0.9165 0.4395 0.025 Uiso 1 1 calc R
C1 C 0.05448(18) 1.11428(13) 0.34643(5) 0.0192(3) Uani 1 1 d .
H1A H -0.0453 1.1352 0.3297 0.023 Uiso 1 1 calc R
H1B H 0.1227 1.1839 0.3472 0.023 Uiso 1 1 calc R

loop_
_atom_site_aniso_label
_atom_site_aniso_U_11
_atom_site_aniso_U_22
_atom_site_aniso_U_33
_atom_site_aniso_U_23
_atom_site_aniso_U_13
_atom_site_aniso_U_12
O9' 0.0252(6) 0.0231(6) 0.0109(5) -0.0014(4) 0.0005(5) -0.0013(5)
O9 0.0219(6) 0.0270(6) 0.0142(5) 0.0000(5) -0.0046(5) 0.0042(5)
O3' 0.0198(6) 0.0299(6) 0.0163(6) -0.0040(5) 0.0027(4) 0.0044(5)
O3 0.0204(6) 0.0356(7) 0.0163(5) -0.0041(5) 0.0039(5) -0.0045(5)
N4 0.0192(6) 0.0185(6) 0.0122(6) -0.0004(5) -0.0010(5) -0.0019(5)
N4' 0.0153(6) 0.0229(7) 0.0135(6) -0.0015(5) -0.0008(5) 0.0020(5)
C3' 0.0194(8) 0.0160(7) 0.0139(7) 0.0010(6) 0.0018(6) -0.0020(6)
C9 0.0180(8) 0.0208(8) 0.0125(7) 0.0012(6) -0.0018(6) 0.0007(6)
C2' 0.0189(8) 0.0211(8) 0.0108(7) 0.0022(6) 0.0000(6) -0.0001(6)
C3 0.0147(7) 0.0243(8) 0.0139(8) 0.0000(6) -0.0023(6) 0.0027(6)
C7' 0.0246(9) 0.0239(8) 0.0233(8) -0.0027(7) -0.0048(7) -0.0051(7)
C2 0.0162(8) 0.0193(8) 0.0174(8) -0.0035(6) 0.0009(6) 0.0022(6)
C9' 0.0174(7) 0.0200(8) 0.0141(7) -0.0025(6) 0.0009(6) 0.0017(6)
C6' 0.0183(8) 0.0322(9) 0.0188(8) 0.0012(7) -0.0043(7) -0.0045(7)
C7 0.0280(9) 0.0211(8) 0.0238(8) -0.0071(7) -0.0067(7) 0.0035(7)
C8' 0.0218(8) 0.0209(8) 0.0201(8) -0.0034(7) -0.0009(7) -0.0002(7)
C6 0.0275(9) 0.0201(8) 0.0271(9) -0.0029(7) -0.0073(7) -0.0035(7)
C8 0.0230(8) 0.0247(8) 0.0169(8) -0.0033(7) -0.0012(7) 0.0038(7)
C5 0.0230(8) 0.0237(8) 0.0212(8) 0.0008(7) -0.0013(7) -0.0061(7)
C5' 0.0174(8) 0.0289(9) 0.0167(8) -0.0010(7) -0.0022(6) 0.0039(7)
C1 0.0195(8) 0.0181(8) 0.0201(8) 0.0012(7) -0.0029(6) 0.0007(6)

loop_
_atom_type_symbol
_atom_type_description
_atom_type_scat_dispersion_real
_atom_type_scat_dispersion_imag
_atom_type_scat_source
C C 0.0033 0.0016 'International Tables Vol C Tables 4.2.6.8 and 6.1.1.4'
H H 0.0000 0.0000 'International Tables Vol C Tables 4.2.6.8 and 6.1.1.4'
N N 0.0061 0.0033 'International Tables Vol C Tables 4.2.6.8 and 6.1.1.4'
O O 0.0106 0.0060 'International Tables Vol C Tables 4.2.6.8 and 6.1.1.4'

loop_
_geom_angle_atom_site_label_1
_geom_angle_atom_site_label_2
_geom_angle_atom_site_label_3
_geom_angle
C9' O9' H9' 109.5
C9 O9 H9 109.5
C3 N4 C9 123.02(12)
C3 N4 C5 115.49(12)
C9 N4 C5 115.66(11)
C3' N4' C5' 118.68(12)
C3' N4' C9' 126.45(12)
C5' N4' C9' 114.86(11)
O3' C3' N4' 121.16(13)
O3' C3' C2' 120.62(12)
N4' C3' C2' 118.17(12)
O9 C9 N4 104.69(11)
O9 C9 C8 110.69(12)
N4 C9 C8 110.63(12)
O9 C9 C2' 108.58(11)
N4 C9 C2' 110.11(11)
C8 C9 C2' 111.88(12)
C1 C2' C3' 111.31(12)
C1 C2' C9 109.08(12)
C3' C2' C9 114.29(12)
C1 C2' H2' 107.3
C3' C2' H2' 107.3
C9 C2' H2' 107.3
O3 C3 N4 120.76(14)
O3 C3 C2 120.04(13)
N4 C3 C2 119.19(13)
C6' C7' C8' 122.98(14)
C6' C7' H7' 118.5
C8' C7' H7' 118.5
C1 C2 C3 111.84(12)
C1 C2 C9' 109.88(12)
C3 C2 C9' 112.38(12)
C1 C2 H2 107.5
C3 C2 H2 107.5
C9' C2 H2 107.5
O9' C9' N4' 104.95(11)
O9' C9' C8' 111.70(12)
N4' C9' C8' 108.97(12)
O9' C9' C2 110.61(12)
N4' C9' C2 110.61(11)
C8' C9' C2 109.90(12)
C7' C6' C5' 123.44(14)
C7' C6' H6' 118.3
C5' C6' H6' 118.3
C6 C7 C8 122.72(14)
C6 C7 H7 118.6
C8 C7 H7 118.6
C7' C8' C9' 112.40(13)
C7' C8' H8'A 109.1
C9' C8' H8'A 109.1
C7' C8' H8'B 109.1
C9' C8' H8'B 109.1
H8'A C8' H8'B 107.9
C7 C6 C5 123.56(15)
C7 C6 H6 118.2
C5 C6 H6 118.2
C7 C8 C9 113.09(13)
C7 C8 H8A 109.0
C9 C8 H8A 109.0
C7 C8 H8B 109.0
C9 C8 H8B 109.0
H8A C8 H8B 107.8
N4 C5 C6 112.32(13)
N4 C5 H5A 109.1
C6 C5 H5A 109.1
N4 C5 H5B 109.1
C6 C5 H5B 109.1
H5A C5 H5B 107.9
N4' C5' C6' 110.89(12)
N4' C5' H5'A 109.5
C6' C5' H5'A 109.5
N4' C5' H5'B 109.5
C6' C5' H5'B 109.5
H5'A C5' H5'B 108.0
C2' C1 C2 105.40(12)
C2' C1 H1A 110.7
C2 C1 H1A 110.7
C2' C1 H1B 110.7
C2 C1 H1B 110.7
H1A C1 H1B 108.8

loop_
_geom_bond_atom_site_label_1
_geom_bond_atom_site_label_2
_geom_bond_distance
O9' C9' 1.4127(18)
O9' H9' 0.8400
O9 C9 1.4244(17)
O9 H9 0.8400
O3' C3' 1.2428(17)
O3 C3 1.2355(18)
N4 C3 1.3573(19)
N4 C9 1.4764(18)
N4 C5 1.4775(19)
N4' C3' 1.3472(18)
N4' C5' 1.4746(18)
N4' C9' 1.4778(18)
C3' C2' 1.525(2)
C9 C8 1.526(2)
C9 C2' 1.545(2)
C2' C1 1.515(2)
C2' H2' 1.0000
C3 C2 1.524(2)
C7' C6' 1.317(2)
C7' C8' 1.494(2)
C7' H7' 0.9500
C2 C1 1.523(2)
C2 C9' 1.545(2)
C2 H2 1.0000
C9' C8' 1.531(2)
C6' C5' 1.497(2)
C6' H6' 0.9500
C7 C6 1.318(2)
C7 C8 1.489(2)
C7 H7 0.9500
C8' H8'A 0.9900
C8' H8'B 0.9900
C6 C5 1.495(2)
C6 H6 0.9500
C8 H8A 0.9900
C8 H8B 0.9900
C5 H5A 0.9900
C5 H5B 0.9900
C5' H5'A 0.9900
C5' H5'B 0.9900
C1 H1A 0.9900
C1 H1B 0.9900
